data_4100780
loop_
_publ_author_name
'Chun-Yuen Wong'
'Chi-Ming Che'
'Michael C. W. Chan'
'King-Hung Leung'
'David Lee Phillips'
'Nianyong Zhu'

_publ_section_title
;
Probing the Ruthenium-Cumulene Bonding Interaction: Synthesis and
Spectroscopic Studies of Vinylidene- and Allenylidene-Ruthenium
Complexes Supported by Tetradentate Macrocyclic Tertiary Amine and
Comparisons with Diphosphine Analogues of Ruthenium and Osmium
;
_journal_name_full 'Journal of the American Chemical Society'
_journal_page_first 2501
_journal_page_last 2514
_journal_paper_doi 10.1021/ja0380648
_journal_volume 126
_journal_year 2004
_chemical_formula_moiety 'C33 H50 Cl F6 N4 P Ru'
_chemical_formula_sum 'C33 H50 Cl F6 N4 P Ru'
_chemical_formula_weight 784.26
_space_group_IT_number 15
_symmetry_cell_setting monoclinic
_symmetry_space_group_name_Hall '-C 2yc'
_symmetry_space_group_name_H-M 'C 1 2/c 1'
_cell_angle_alpha 90.00
_cell_angle_beta 133.14(3)
_cell_angle_gamma 90.00
_cell_formula_units_Z 4
_cell_length_a 14.517(3)
_cell_length_b 31.896(6)
_cell_length_c 10.380(2)
_cell_measurement_temperature 301(2)
_cell_volume 3507.1(12)
_diffrn_ambient_temperature 301(2)
_exptl_crystal_density_diffrn 1.485
_cod_original_sg_symbol_H-M 'C 2/c'
_cod_database_code 4100780

loop_
_symmetry_equiv_pos_as_xyz
'x, y, z'
'-x, y, -z+1/2'
'x+1/2, y+1/2, z'
'-x+1/2, y+1/2, -z+1/2'
'-x, -y, -z'
'x, -y, z-1/2'
'-x+1/2, -y+1/2, -z'
'x+1/2, -y+1/2, z-1/2'

loop_
_atom_site_label
_atom_site_type_symbol
_atom_site_fract_x
_atom_site_fract_y
_atom_site_fract_z
_atom_site_U_iso_or_equiv
_atom_site_adp_type
_atom_site_occupancy
_atom_site_symmetry_multiplicity
_atom_site_calc_flag
_atom_site_refinement_flags
_atom_site_disorder_assembly
_atom_site_disorder_group
Ru1 Ru 0.0000 0.339790(15) 0.2500 0.0326(2) Uani 1 2 d S . .
Cl1 Cl 0.0000 0.26301(5) 0.2500 0.0466(5) Uani 1 2 d S . .
N1 N 0.1084(4) 0.33774(12) 0.5406(5) 0.0504(11) Uani 1 1 d D . .
N2 N 0.1825(4) 0.33872(12) 0.3111(6) 0.0503(11) Uani 1 1 d D . .
C1 C 0.0000 0.3982(2) 0.2500 0.0441(17) Uani 1 2 d S . .
C2 C 0.0000 0.4370(2) 0.2500 0.0533(19) Uani 1 2 d S . .
C3 C 0.0000 0.4802(2) 0.2500 0.0524(19) Uani 1 2 d S . .
C4 C 0.1094(5) 0.50418(15) 0.3034(7) 0.0519(14) Uani 1 1 d . . .
C5 C 0.1524(6) 0.54055(16) 0.4019(7) 0.0623(16) Uani 1 1 d . . .
H5 H 0.1070 0.5520 0.4267 0.075 Uiso 1 1 calc R . .
C6 C 0.2603(6) 0.56014(19) 0.4641(8) 0.0718(18) Uani 1 1 d . . .
H6 H 0.2882 0.5840 0.5335 0.086 Uiso 1 1 calc R . .
C7 C 0.3280(5) 0.54505(19) 0.4257(9) 0.0717(18) Uani 1 1 d . . .
C8 C 0.2813(6) 0.5102(2) 0.3184(10) 0.086(2) Uani 1 1 d . . .
H8 H 0.3217 0.5005 0.2835 0.104 Uiso 1 1 calc R . .
C9 C 0.1747(6) 0.48945(18) 0.2615(9) 0.0762(18) Uani 1 1 d . . .
H9 H 0.1474 0.4652 0.1941 0.091 Uiso 1 1 calc R . .
C10 C 0.4477(6) 0.5671(2) 0.4956(11) 0.109(3) Uani 1 1 d . . .
H10A H 0.4832 0.5522 0.4579 0.164 Uiso 1 1 calc R . .
H10B H 0.5076 0.5677 0.6223 0.164 Uiso 1 1 calc R . .
H10C H 0.4278 0.5952 0.4509 0.164 Uiso 1 1 calc R . .
C11 C 0.0384(10) 0.3611(4) 0.5780(15) 0.067(3) Uani 0.50 1 d PD . 1
H11A H 0.0133 0.3885 0.5225 0.080 Uiso 0.50 1 calc PR . 1
H11B H 0.0933 0.3651 0.7043 0.080 Uiso 0.50 1 calc PR . 1
C12 C 0.2302(8) 0.3622(4) 0.6450(15) 0.067(3) Uani 0.50 1 d PD . 1
H12A H 0.2681 0.3654 0.7657 0.080 Uiso 0.50 1 calc PR . 1
H12B H 0.2124 0.3899 0.5941 0.080 Uiso 0.50 1 calc PR . 1
C13 C 0.3257(6) 0.3388(2) 0.6439(8) 0.093(2) Uani 1 1 d D . .
H13C H 0.3875 0.3181 0.6759 0.112 Uiso 0.50 1 calc PR . 2
H13D H 0.3707 0.3589 0.7400 0.112 Uiso 0.50 1 calc PR . 2
H13A H 0.3876 0.3594 0.6760 0.112 Uiso 0.50 1 d PR . 1
H13B H 0.3704 0.3184 0.7390 0.112 Uiso 0.50 1 d PR . 1
C14 C 0.2821(7) 0.3156(2) 0.4795(10) 0.069(2) Uani 0.75 1 d PD . 1
H14A H 0.3544 0.3112 0.4928 0.083 Uiso 0.75 1 calc PR . 1
H14B H 0.2496 0.2882 0.4725 0.083 Uiso 0.75 1 calc PR . 1
C15 C 0.1670(8) 0.3122(3) 0.1768(11) 0.076(3) Uani 0.75 1 d PD . 1
H15A H 0.1282 0.2857 0.1624 0.091 Uiso 0.75 1 calc PR . 1
H15B H 0.2493 0.3064 0.2185 0.091 Uiso 0.75 1 calc PR . 1
C16 C 0.0838(7) 0.3352(3) -0.0035(10) 0.113(3) Uani 1 1 d D . .
H16C H 0.0613 0.3532 -0.0967 0.136 Uiso 0.50 1 calc PR . 2
H16D H 0.1383 0.3135 0.0141 0.136 Uiso 0.50 1 calc PR . 2
H16A H 0.0560 0.3142 -0.0917 0.136 Uiso 0.50 1 d PR . 1
H16B H 0.1384 0.3544 0.0024 0.136 Uiso 0.50 1 d PR . 1
C17 C 0.1431(13) 0.2963(3) 0.6276(16) 0.078(4) Uani 0.50 1 d PD . 1
H17A H 0.0688 0.2793 0.5648 0.116 Uiso 0.50 1 calc PR . 1
H17B H 0.1812 0.3000 0.7472 0.116 Uiso 0.50 1 calc PR . 1
H17C H 0.2020 0.2827 0.6273 0.116 Uiso 0.50 1 calc PR . 1
C18 C 0.2325(7) 0.3792(2) 0.3235(13) 0.082(3) Uani 0.75 1 d PD . 1
H18A H 0.2408 0.3963 0.4071 0.123 Uiso 0.75 1 calc PR . 1
H18B H 0.1761 0.3926 0.2099 0.123 Uiso 0.75 1 calc PR . 1
H18C H 0.3137 0.3758 0.3617 0.123 Uiso 0.75 1 calc PR . 1
C11' C 0.0396(12) 0.3130(4) 0.5782(17) 0.082(4) Uani 0.50 1 d PD . 2
H11C H 0.0947 0.3095 0.7048 0.098 Uiso 0.50 1 calc PR . 2
H11D H 0.0194 0.2854 0.5260 0.098 Uiso 0.50 1 calc PR . 2
C12' C 0.2316(9) 0.3152(4) 0.6464(15) 0.080(4) Uani 0.50 1 d PD . 2
H12C H 0.2166 0.2872 0.5992 0.096 Uiso 0.50 1 calc PR . 2
H12D H 0.2698 0.3126 0.7675 0.096 Uiso 0.50 1 calc PR . 2
C14' C 0.2845(15) 0.3634(5) 0.4777(14) 0.058(6) Uani 0.25 1 d PD . 2
H14C H 0.2528 0.3909 0.4702 0.070 Uiso 0.25 1 calc PR . 2
H14D H 0.3568 0.3670 0.4905 0.070 Uiso 0.25 1 calc PR . 2
C15' C 0.1680(17) 0.3625(5) 0.1711(16) 0.047(5) Uani 0.25 1 d PD . 2
H15C H 0.2502 0.3675 0.2115 0.057 Uiso 0.25 1 calc PR . 2
H15D H 0.1281 0.3894 0.1484 0.057 Uiso 0.25 1 calc PR . 2
C17' C 0.1333(10) 0.3794(3) 0.6155(15) 0.064(3) Uani 0.50 1 d PD . 2
H17D H 0.0556 0.3948 0.5469 0.096 Uiso 0.50 1 calc PR . 2
H17E H 0.1905 0.3939 0.6140 0.096 Uiso 0.50 1 calc PR . 2
H17F H 0.1702 0.3771 0.7350 0.096 Uiso 0.50 1 calc PR . 2
C18' C 0.2389(15) 0.2982(5) 0.3346(16) 0.049(5) Uani 0.25 1 d PD . 2
H18D H 0.1776 0.2809 0.2337 0.073 Uiso 0.25 1 calc PR . 2
H18E H 0.2662 0.2849 0.4388 0.073 Uiso 0.25 1 calc PR . 2
H18F H 0.3101 0.3023 0.3468 0.073 Uiso 0.25 1 calc PR . 2
P1 P 0.5000 0.30984(7) 0.2500 0.0603(6) Uani 1 2 d S . .
F1 F 0.6078(5) 0.34217(17) 0.3473(10) 0.167(3) Uani 1 1 d . . .
F2 F 0.5051(5) 0.3098(2) 0.4026(7) 0.168(3) Uani 1 1 d . . .
F3 F 0.3962(5) 0.27594(19) 0.1618(8) 0.165(2) Uani 1 1 d . . .

loop_
_atom_site_aniso_label
_atom_site_aniso_U_11
_atom_site_aniso_U_22
_atom_site_aniso_U_33
_atom_site_aniso_U_23
_atom_site_aniso_U_13
_atom_site_aniso_U_12
Ru1 0.0368(3) 0.0255(3) 0.0383(3) 0.000 0.0268(3) 0.000
Cl1 0.0581(10) 0.0280(9) 0.0534(11) 0.000 0.0380(9) 0.000
N1 0.058(3) 0.044(3) 0.043(2) -0.002(2) 0.032(2) -0.004(2)
N2 0.047(2) 0.045(3) 0.068(3) 0.004(2) 0.043(2) 0.005(2)
C1 0.049(4) 0.044(5) 0.051(5) 0.000 0.039(4) 0.000
C2 0.072(5) 0.046(5) 0.061(5) 0.000 0.053(5) 0.000
C3 0.089(5) 0.025(4) 0.061(5) 0.000 0.058(5) 0.000
C4 0.076(4) 0.032(3) 0.064(4) 0.003(3) 0.054(3) 0.003(2)
C5 0.086(4) 0.039(3) 0.064(4) -0.005(3) 0.053(4) 0.000(3)
C6 0.074(4) 0.050(4) 0.063(4) -0.007(3) 0.036(4) -0.012(3)
C7 0.057(4) 0.047(4) 0.084(5) 0.016(3) 0.038(4) 0.010(3)
C8 0.104(5) 0.056(4) 0.130(6) 0.004(4) 0.091(5) 0.008(4)
C9 0.105(5) 0.043(4) 0.108(5) -0.017(3) 0.083(5) -0.015(3)
C10 0.060(4) 0.087(5) 0.129(7) 0.017(5) 0.045(5) 0.007(4)
C11 0.091(9) 0.074(9) 0.060(8) -0.007(6) 0.061(8) 0.010(7)
C12 0.048(7) 0.070(9) 0.051(7) -0.001(6) 0.021(6) -0.005(6)
C13 0.041(4) 0.138(7) 0.059(4) 0.006(4) 0.018(3) 0.022(4)
C14 0.037(4) 0.069(6) 0.075(6) 0.017(5) 0.028(4) 0.015(4)
C15 0.095(7) 0.079(7) 0.108(8) 0.002(5) 0.090(7) 0.006(5)
C16 0.098(6) 0.203(10) 0.081(5) 0.025(6) 0.078(5) 0.026(6)
C17 0.115(12) 0.055(9) 0.042(7) 0.010(6) 0.046(9) 0.009(8)
C18 0.067(6) 0.057(6) 0.143(10) 0.014(6) 0.080(7) -0.001(4)
C11' 0.135(14) 0.068(10) 0.066(9) -0.012(7) 0.078(10) -0.022(9)
C12' 0.075(9) 0.053(9) 0.039(7) -0.005(6) 0.011(7) 0.004(7)
C14' 0.039(12) 0.033(13) 0.082(17) 0.016(12) 0.034(12) 0.010(9)
C15' 0.066(14) 0.041(13) 0.069(15) 0.010(11) 0.059(13) 0.000(10)
C17' 0.075(9) 0.058(8) 0.051(7) -0.027(6) 0.040(7) -0.015(6)
C18' 0.023(10) 0.071(16) 0.040(13) 0.006(11) 0.017(10) 0.003(9)
P1 0.0535(13) 0.0696(16) 0.0665(15) 0.000 0.0444(12) 0.000
F1 0.137(4) 0.163(5) 0.248(7) -0.106(5) 0.150(5) -0.090(4)
F2 0.122(4) 0.321(9) 0.099(4) -0.005(4) 0.090(4) -0.014(4)
F3 0.135(4) 0.151(5) 0.205(6) -0.058(4) 0.114(4) -0.069(4)

loop_
_geom_bond_atom_site_label_1
_geom_bond_atom_site_label_2
_geom_bond_distance
_geom_bond_site_symmetry_2
_geom_bond_publ_flag
Ru1 C1 1.862(7) . ?
Ru1 N1 2.256(4) 2 ?
Ru1 N1 2.256(4) . ?
Ru1 N2 2.264(4) . ?
Ru1 N2 2.264(4) 2 ?
Ru1 Cl1 2.4490(17) . ?
N1 C17' 1.456(9) . ?
N1 C17 1.483(10) . ?
N1 C12' 1.496(10) . ?
N1 C11 1.509(9) . ?
N1 C12 1.513(9) . ?
N1 C11' 1.518(10) . ?
N2 C18 1.444(7) . ?
N2 C18' 1.457(13) . ?
N2 C14 1.495(7) . ?
N2 C15 1.511(8) . ?
N2 C14' 1.516(12) . ?
N2 C15' 1.521(12) . ?
C1 C2 1.239(10) . ?
C2 C3 1.378(10) . ?
C3 C4 1.486(6) . ?
C3 C4 1.486(6) 2 ?
C4 C9 1.369(8) . ?
C4 C5 1.381(7) . ?
C5 C6 1.370(8) . ?
C6 C7 1.376(9) . ?
C7 C8 1.378(9) . ?
C7 C10 1.521(8) . ?
C8 C9 1.390(8) . ?
C11 C16 1.596(13) 2 ?
C12 C13 1.582(10) . ?
C13 C14 1.544(9) . ?
C13 C12' 1.576(11) . ?
C13 C14' 1.593(12) . ?
C15 C16 1.551(9) . ?
C16 C11' 1.552(15) 2 ?
C16 C15' 1.585(12) . ?
C16 C11 1.596(13) 2 ?
C11' C16 1.552(15) 2 ?
P1 F2 1.534(5) 2_655 ?
P1 F2 1.534(5) . ?
P1 F1 1.540(4) . ?
P1 F1 1.540(4) 2_655 ?
P1 F3 1.546(5) . ?
P1 F3 1.546(5) 2_655 ?
